data_7246199
loop_
_publ_author_name
'Das, Lakshmi Kanta'
'Bhunia, Pradip'
'Gomila, Rosa M.'
'Frontera, Antonio'
'Ghosh, Ashutosh'

_publ_section_title
;
 Influence of non-covalent interactions on the coordination geometry of
 Ni(ii) in Ni(ii)--M(ii) complexes (M = Zn and Hg) with a salen-type N2O2
 Schiff base ligand and thiocyanate ion as the coligand
;
_journal_issue 9
_journal_name_full CrystEngComm
_journal_page_first 1393
_journal_page_last 1402
_journal_paper_doi 10.1039/D2CE01632J
_journal_volume 25
_journal_year 2023
_chemical_formula_sum 'C38 H32 Hg2 N8 Ni2 O4 S4'
_chemical_formula_weight 1311.52
_space_group_crystal_system triclinic
_space_group_IT_number 2
_space_group_name_Hall '-P 1'
_space_group_name_H-M_alt 'P -1'
_atom_sites_solution_hydrogens mixed
_audit_creation_method SHELXL-2016/6
_audit_update_record
;
2022-12-01 deposited with the CCDC.	2023-01-24 downloaded from the CCDC.
;
_cell_angle_alpha 75.339(5)
_cell_angle_beta 74.263(5)
_cell_angle_gamma 72.671(5)
_cell_formula_units_Z 1
_cell_length_a 9.222(5)
_cell_length_b 9.277(5)
_cell_length_c 13.294(5)
_cell_measurement_reflns_used 12048
_cell_measurement_temperature 293(2)
_cell_measurement_theta_max 26.456
_cell_measurement_theta_min 1.620
_cell_volume 1026.5(9)
_computing_cell_refinement 'Bruker SAINT'
_computing_data_collection 'Bruker APEX2'
_computing_data_reduction 'Bruker SAINT'
_computing_structure_refinement 'SHELXL-2016/6 (Sheldrick, 2016)'
_computing_structure_solution 'SHELXT 2014/4 (Sheldrick, 2014)'
_diffrn_ambient_temperature 293(2)
_diffrn_measured_fraction_theta_full 0.989
_diffrn_measured_fraction_theta_max 0.962
_diffrn_measurement_device_type 'Bruker APEX-II CCD'
_diffrn_measurement_method '\f and \w scans'
_diffrn_radiation_type MoK\a
_diffrn_radiation_wavelength 0.71073
_diffrn_reflns_av_R_equivalents 0.0414
_diffrn_reflns_av_unetI/netI 0.0462
_diffrn_reflns_Laue_measured_fraction_full 0.989
_diffrn_reflns_Laue_measured_fraction_max 0.962
_diffrn_reflns_limit_h_max 10
_diffrn_reflns_limit_h_min -11
_diffrn_reflns_limit_k_max 11
_diffrn_reflns_limit_k_min -11
_diffrn_reflns_limit_l_max 16
_diffrn_reflns_limit_l_min -15
_diffrn_reflns_number 12048
_diffrn_reflns_point_group_measured_fraction_full 0.989
_diffrn_reflns_point_group_measured_fraction_max 0.962
_diffrn_reflns_theta_full 25.242
_diffrn_reflns_theta_max 26.456
_diffrn_reflns_theta_min 1.620
_exptl_absorpt_coefficient_mu 8.613
_exptl_absorpt_correction_T_max 0.461
_exptl_absorpt_correction_T_min 0.046
_exptl_absorpt_correction_type empirical
_exptl_absorpt_process_details SADABS
_exptl_crystal_colour RED
_exptl_crystal_density_diffrn 2.122
_exptl_crystal_description BLOCK
_exptl_crystal_F_000 624
_exptl_crystal_size_max 0.42
_exptl_crystal_size_mid 0.33
_exptl_crystal_size_min 0.09
_refine_diff_density_max 2.802
_refine_diff_density_min -2.006
_refine_diff_density_rms 0.164
_refine_ls_extinction_method none
_refine_ls_goodness_of_fit_ref 1.049
_refine_ls_hydrogen_treatment mixed
_refine_ls_matrix_type full
_refine_ls_number_parameters 270
_refine_ls_number_reflns 4093
_refine_ls_number_restraints 0
_refine_ls_restrained_S_all 1.049
_refine_ls_R_factor_all 0.0525
_refine_ls_R_factor_gt 0.0412
_refine_ls_shift/su_max 0.000
_refine_ls_shift/su_mean 0.000
_refine_ls_structure_factor_coef Fsqd
_refine_ls_weighting_details 'w=1/[\s^2^(Fo^2^)+(0.0757P)^2^] where P=(Fo^2^+2Fc^2^)/3'
_refine_ls_weighting_scheme calc
_refine_ls_wR_factor_gt 0.1092
_refine_ls_wR_factor_ref 0.1165
_reflns_Friedel_coverage 0.000
_reflns_number_gt 3411
_reflns_number_total 4093
_reflns_threshold_expression 'I > 2\s(I)'
_cod_data_source_file d2ce01632j2.cif
_cod_data_source_block 2
_cod_depositor_comments
;
The following automatic conversions were performed:

data item '_exptl_absorpt_correction_type' value 'EMPIRICAL' was
changed to 'empirical' in accordance with the
/home/data/users/saulius/crontab/automatic-downloads/rss-feeds/RSC/lib/dictionaries/cif_core.dic
dictionary named 'cif_core.dic' version 2.4.2 last updated on
2011-04-26.

Automatic conversion script
Id: cif_fix_values 7556 2019-12-06 15:28:31Z antanas 

 Adding full bibliography for 7246198--7246199.cif.
;
_cod_database_code 7246199
_shelx_shelxl_version_number 2016/6
_shelx_space_group_comment
;
The symmetry employed for this shelxl refinement is uniquely defined
by the following loop, which should always be used as a source of
symmetry information in preference to the above space-group names.
They are only intended as comments.
;
_shelx_estimated_absorpt_t_min 0.046
_shelx_estimated_absorpt_t_max 0.461

loop_
_space_group_symop_operation_xyz
'x, y, z'
'-x, -y, -z'

loop_
_atom_site_label
_atom_site_type_symbol
_atom_site_fract_x
_atom_site_fract_y
_atom_site_fract_z
_atom_site_U_iso_or_equiv
_atom_site_adp_type
_atom_site_occupancy
_atom_site_site_symmetry_order
_atom_site_calc_flag
_atom_site_refinement_flags_posn
_atom_site_refinement_flags_adp
_atom_site_refinement_flags_occupancy
_atom_site_disorder_assembly
_atom_site_disorder_group
Hg1 Hg 0.36075(3) 0.12440(3) 0.30477(2) 0.05110(14) Uani 1 1 d . . . . .
Ni1 Ni 0.19966(9) 0.49683(8) 0.18651(6) 0.0369(2) Uani 1 1 d . . . . .
S1 S 0.1372(3) 0.0379(3) 0.3157(2) 0.0727(6) Uani 1 1 d . . . . .
S2 S 0.6345(3) 0.1056(3) 0.27777(18) 0.0759(7) Uani 1 1 d . . . . .
O2 O 0.3515(5) 0.3361(5) 0.1354(3) 0.0415(10) Uani 1 1 d . . . . .
O1 O 0.2475(6) 0.3908(5) 0.3177(4) 0.0464(11) Uani 1 1 d . . . . .
N1 N 0.0249(7) 0.6299(6) 0.2531(5) 0.0498(14) Uani 1 1 d . . . . .
C5 C 0.1163(13) 0.6718(11) 0.4918(8) 0.073(3) Uani 1 1 d . . . . .
H5 H 0.040713 0.762273 0.501524 0.087 Uiso 1 1 calc R U . . .
C1 C 0.2383(8) 0.4630(8) 0.3937(5) 0.0440(15) Uani 1 1 d . . . . .
C17 C 0.4107(7) 0.3200(7) 0.0353(5) 0.0375(13) Uani 1 1 d . . . . .
C10 C 0.0839(9) 0.7745(8) 0.0477(7) 0.0559(19) Uani 1 1 d . . . . .
H10A H 0.095070 0.828470 -0.025615 0.067 Uiso 1 1 calc R U . . .
H10B H 0.116660 0.829330 0.087343 0.067 Uiso 1 1 calc R U . . .
C12 C 0.3730(8) 0.4361(7) -0.0501(5) 0.0427(15) Uani 1 1 d . . . . .
C8 C -0.1110(9) 0.6833(10) 0.2049(7) 0.071(2) Uani 1 1 d . . . . .
H8A H -0.193674 0.746522 0.249485 0.086 Uiso 1 1 calc R U . . .
H8B H -0.145988 0.594509 0.204943 0.086 Uiso 1 1 calc R U . . .
C6 C 0.1253(9) 0.6024(8) 0.4069(6) 0.0524(19) Uani 1 1 d . . . . .
C4 C 0.2147(15) 0.6107(13) 0.5599(8) 0.085(3) Uani 1 1 d . . . . .
H4 H 0.207732 0.659492 0.614740 0.102 Uiso 1 1 calc R U . . .
C13 C 0.4472(9) 0.4161(9) -0.1559(6) 0.0532(18) Uani 1 1 d . . . . .
H13 H 0.425560 0.495521 -0.212710 0.064 Uiso 1 1 calc R U . . .
C16 C 0.5178(8) 0.1816(7) 0.0124(5) 0.0464(16) Uani 1 1 d . . . . .
H16 H 0.544443 0.102267 0.068024 0.056 Uiso 1 1 calc R U . . .
N2 N 0.1842(6) 0.6169(6) 0.0521(5) 0.0436(13) Uani 1 1 d . . . . .
C9 C -0.0878(10) 0.7728(11) 0.0946(8) 0.078(3) Uani 1 1 d . . . . .
H9A H -0.149919 0.877595 0.094494 0.094 Uiso 1 1 calc R U . . .
H9B H -0.123638 0.728403 0.050025 0.094 Uiso 1 1 calc R U . . .
C14 C 0.5516(10) 0.2790(9) -0.1748(6) 0.059(2) Uani 1 1 d . . . . .
H14 H 0.600119 0.265652 -0.244056 0.071 Uiso 1 1 calc R U . . .
N3 N -0.0094(13) 0.2888(16) 0.1746(10) 0.119(4) Uani 1 1 d . . . . .
C7 C 0.0111(10) 0.6652(8) 0.3422(7) 0.057(2) Uani 1 1 d . . . . .
C2 C 0.3371(10) 0.3996(10) 0.4645(6) 0.0592(19) Uani 1 1 d . . . . .
H2 H 0.410960 0.307257 0.457548 0.071 Uiso 1 1 calc R U . . .
C11 C 0.2649(8) 0.5796(8) -0.0349(6) 0.0454(17) Uani 1 1 d . . . . .
N4 N 0.6952(10) -0.0258(12) 0.4782(7) 0.087(3) Uani 1 1 d . . . . .
C15 C 0.5831(9) 0.1624(9) -0.0903(6) 0.0556(19) Uani 1 1 d . . . . .
H15 H 0.650127 0.068734 -0.103222 0.067 Uiso 1 1 calc R U . . .
C3 C 0.3255(12) 0.4748(14) 0.5465(7) 0.079(3) Uani 1 1 d . . . . .
H3 H 0.393526 0.432593 0.592704 0.095 Uiso 1 1 calc R U . . .
C19 C 0.6670(9) 0.0281(9) 0.3974(7) 0.0529(18) Uani 1 1 d . . . . .
C18 C 0.0530(12) 0.1859(14) 0.2300(9) 0.077(3) Uani 1 1 d . . . . .
H11 H 0.268(7) 0.636(7) -0.081(5) 0.024(17) Uiso 1 1 d . . . . .
H7 H -0.062(12) 0.733(11) 0.368(8) 0.09(3) Uiso 1 1 d . . . . .

loop_
_atom_site_aniso_label
_atom_site_aniso_U_11
_atom_site_aniso_U_22
_atom_site_aniso_U_33
_atom_site_aniso_U_23
_atom_site_aniso_U_13
_atom_site_aniso_U_12
Hg1 0.0535(2) 0.04701(18) 0.0440(2) -0.00083(12) -0.01638(13) -0.00048(12)
Ni1 0.0363(4) 0.0351(4) 0.0327(4) -0.0011(3) -0.0065(3) -0.0045(3)
S1 0.0733(15) 0.0592(11) 0.0806(16) -0.0071(11) -0.0048(12) -0.0247(10)
S2 0.0517(12) 0.1039(17) 0.0471(12) 0.0169(11) -0.0076(9) -0.0111(11)
O2 0.047(3) 0.035(2) 0.033(2) 0.0034(17) -0.0079(19) -0.0039(18)
O1 0.060(3) 0.039(2) 0.034(2) -0.0029(18) -0.012(2) -0.0027(19)
N1 0.046(3) 0.040(3) 0.051(4) -0.002(3) -0.006(3) -0.002(2)
C5 0.092(7) 0.069(5) 0.057(5) -0.027(4) 0.019(5) -0.037(5)
C1 0.046(4) 0.054(4) 0.030(3) -0.008(3) 0.005(3) -0.021(3)
C17 0.037(3) 0.047(3) 0.034(3) -0.012(3) -0.004(3) -0.017(3)
C10 0.050(4) 0.043(3) 0.064(5) 0.004(3) -0.011(4) -0.007(3)
C12 0.051(4) 0.048(3) 0.032(3) 0.003(3) -0.014(3) -0.020(3)
C8 0.040(4) 0.072(5) 0.078(6) 0.014(4) -0.011(4) -0.002(4)
C6 0.062(5) 0.052(4) 0.041(4) -0.014(3) 0.014(3) -0.029(3)
C4 0.112(9) 0.101(7) 0.059(6) -0.035(6) 0.012(6) -0.061(7)
C13 0.060(5) 0.062(4) 0.035(4) 0.000(3) -0.009(3) -0.021(4)
C16 0.056(4) 0.040(3) 0.037(4) -0.002(3) -0.005(3) -0.011(3)
N2 0.035(3) 0.044(3) 0.049(4) 0.003(2) -0.010(3) -0.012(2)
C9 0.053(5) 0.082(6) 0.080(7) 0.005(5) -0.010(4) -0.007(4)
C14 0.075(5) 0.069(5) 0.039(4) -0.023(4) 0.001(4) -0.027(4)
N3 0.092(7) 0.159(10) 0.111(9) 0.014(8) -0.069(7) -0.026(7)
C7 0.056(5) 0.038(3) 0.063(5) -0.014(3) 0.013(4) -0.012(3)
C2 0.063(5) 0.075(5) 0.039(4) -0.006(4) -0.006(4) -0.025(4)
C11 0.051(4) 0.047(4) 0.038(4) 0.015(3) -0.024(3) -0.017(3)
N4 0.070(5) 0.119(7) 0.061(5) 0.018(5) -0.024(4) -0.025(5)
C15 0.059(5) 0.056(4) 0.056(5) -0.028(4) 0.001(4) -0.017(3)
C3 0.083(7) 0.135(9) 0.039(5) -0.023(5) 0.002(4) -0.062(7)
C19 0.042(4) 0.057(4) 0.048(5) 0.003(3) -0.012(3) -0.003(3)
C18 0.060(6) 0.115(8) 0.069(6) -0.031(6) -0.011(5) -0.031(6)

loop_
_atom_type_symbol
_atom_type_description
_atom_type_scat_dispersion_real
_atom_type_scat_dispersion_imag
_atom_type_scat_source
C C 0.0033 0.0016 'International Tables Vol C Tables 4.2.6.8 and 6.1.1.4'
H H 0.0000 0.0000 'International Tables Vol C Tables 4.2.6.8 and 6.1.1.4'
N N 0.0061 0.0033 'International Tables Vol C Tables 4.2.6.8 and 6.1.1.4'
O O 0.0106 0.0060 'International Tables Vol C Tables 4.2.6.8 and 6.1.1.4'
Ni Ni 0.3393 1.1124 'International Tables Vol C Tables 4.2.6.8 and 6.1.1.4'
Hg Hg -2.3894 9.2266 'International Tables Vol C Tables 4.2.6.8 and 6.1.1.4'
S S 0.1246 0.1234 'International Tables Vol C Tables 4.2.6.8 and 6.1.1.4'

loop_
_geom_angle_atom_site_label_1
_geom_angle_atom_site_label_2
_geom_angle_atom_site_label_3
_geom_angle
_geom_angle_site_symmetry_1
_geom_angle_site_symmetry_3
_geom_angle_publ_flag
S1 Hg1 S2 155.97(10) . . ?
S1 Hg1 O1 101.61(14) . . ?
S2 Hg1 O1 102.20(14) . . ?
S1 Hg1 O2 100.53(12) . . ?
S2 Hg1 O2 88.91(11) . . ?
O1 Hg1 O2 59.23(15) . . ?
O2 Ni1 N2 94.8(2) . . ?
O2 Ni1 O1 83.61(19) . . ?
N2 Ni1 O1 169.3(2) . . ?
O2 Ni1 N1 168.7(2) . . ?
N2 Ni1 N1 92.0(3) . . ?
O1 Ni1 N1 91.3(2) . . ?
C18 S1 Hg1 98.1(3) . . ?
C19 S2 Hg1 101.8(3) . . ?
C17 O2 Ni1 128.3(4) . . ?
C17 O2 Hg1 127.8(4) . . ?
Ni1 O2 Hg1 101.94(18) . . ?
C1 O1 Ni1 121.9(4) . . ?
C1 O1 Hg1 129.4(4) . . ?
Ni1 O1 Hg1 107.9(2) . . ?
C7 N1 C8 117.7(7) . . ?
C7 N1 Ni1 124.5(6) . . ?
C8 N1 Ni1 117.4(6) . . ?
C4 C5 C6 122.0(9) . . ?
O1 C1 C2 119.9(7) . . ?
O1 C1 C6 121.0(7) . . ?
C2 C1 C6 119.0(7) . . ?
O2 C17 C12 122.4(6) . . ?
O2 C17 C16 119.8(6) . . ?
C12 C17 C16 117.8(6) . . ?
N2 C10 C9 111.1(6) . . ?
C17 C12 C13 120.0(6) . . ?
C17 C12 C11 121.9(6) . . ?
C13 C12 C11 118.0(6) . . ?
N1 C8 C9 115.9(7) . . ?
C5 C6 C1 118.8(9) . . ?
C5 C6 C7 119.7(8) . . ?
C1 C6 C7 121.2(7) . . ?
C5 C4 C3 119.0(9) . . ?
C14 C13 C12 120.2(7) . . ?
C15 C16 C17 121.1(7) . . ?
C11 N2 C10 117.2(6) . . ?
C11 N2 Ni1 125.0(5) . . ?
C10 N2 Ni1 117.4(5) . . ?
C8 C9 C10 112.0(7) . . ?
C15 C14 C13 119.5(7) . . ?
N1 C7 C6 124.2(7) . . ?
C1 C2 C3 120.0(9) . . ?
N2 C11 C12 127.2(7) . . ?
C16 C15 C14 121.3(7) . . ?
C4 C3 C2 121.2(10) . . ?
N4 C19 S2 177.4(8) . . ?
N3 C18 S1 177.3(11) . . ?

loop_
_geom_bond_atom_site_label_1
_geom_bond_atom_site_label_2
_geom_bond_distance
_geom_bond_site_symmetry_2
_geom_bond_publ_flag
Hg1 S1 2.383(3) . ?
Hg1 S2 2.410(3) . ?
Hg1 O1 2.410(4) . ?
Hg1 O2 2.589(4) . ?
Ni1 O2 1.844(4) . ?
Ni1 N2 1.868(6) . ?
Ni1 O1 1.870(5) . ?
Ni1 N1 1.870(6) . ?
S1 C18 1.686(13) . ?
S2 C19 1.640(8) . ?
O2 C17 1.322(7) . ?
O1 C1 1.318(8) . ?
N1 C7 1.272(10) . ?
N1 C8 1.460(10) . ?
C5 C4 1.358(16) . ?
C5 C6 1.407(12) . ?
C1 C2 1.389(11) . ?
C1 C6 1.415(10) . ?
C17 C12 1.394(9) . ?
C17 C16 1.413(9) . ?
C10 N2 1.475(9) . ?
C10 C9 1.540(11) . ?
C12 C13 1.420(10) . ?
C12 C11 1.430(10) . ?
C8 C9 1.484(13) . ?
C6 C7 1.435(12) . ?
C4 C3 1.383(16) . ?
C13 C14 1.381(11) . ?
C16 C15 1.368(10) . ?
N2 C11 1.263(10) . ?
C14 C15 1.375(12) . ?
N3 C18 1.154(15) . ?
C2 C3 1.401(12) . ?
N4 C19 1.129(11) . ?
